data_1556232
loop_
_publ_author_name
'Klopfleisch, Maurice'
'Seidel, Raphael A.'
'G\"orls, Helmar'
'Richter, Hannes'
'Beckert, Rainer'
'Imhof, Wolfgang'
'Reiher, Markus'
'Pohnert, Georg'
'Westerhausen, Matthias'

_publ_section_title
;
 Total synthesis and detection of the bilirubin oxidation product
 (Z)-2-(3-ethenyl-4-methyl-5-oxo-1,5-dihydro-2H-pyrrol-2-ylidene)ethanamide
 (Z-BOX A).
;
_journal_issue 17
_journal_name_full 'Organic letters'
_journal_page_first 4608
_journal_page_last 4611
_journal_paper_doi 10.1021/ol402221b
_journal_volume 15
_journal_year 2013
_chemical_formula_moiety 'C8 H8 O4'
_chemical_formula_sum 'C8 H8 O4'
_chemical_formula_weight 168.14
_space_group_IT_number 62
_space_group_name_Hall '-P 2ac 2n'
_space_group_name_H-M_alt 'P n m a'
_symmetry_cell_setting orthorhombic
_symmetry_space_group_name_Hall '-P 2ac 2n'
_symmetry_space_group_name_H-M 'P n m a'
_atom_sites_solution_hydrogens geom
_atom_sites_solution_primary direct
_atom_sites_solution_secondary difmap
_audit_creation_method SHELXL-97
_cell_angle_alpha 90.00
_cell_angle_beta 90.00
_cell_angle_gamma 90.00
_cell_formula_units_Z 4
_cell_length_a 21.3553(8)
_cell_length_b 6.0840(2)
_cell_length_c 6.1592(2)
_cell_measurement_reflns_used 5085
_cell_measurement_temperature 183(2)
_cell_measurement_theta_max 27.48
_cell_measurement_theta_min 3.82
_cell_volume 800.24(5)
_computing_cell_refinement DENZO
_computing_data_collection COLLECT
_computing_data_reduction DENZO
_computing_molecular_graphics SHELXTL/PC
_computing_publication_material SHELXL-97
_computing_structure_refinement 'SHELXL-97 (Sheldrick, 1997)'
_computing_structure_solution 'SHELXS-97 (Sheldrick, 1990)'
_diffrn_ambient_temperature 183(2)
_diffrn_measured_fraction_theta_full 0.993
_diffrn_measured_fraction_theta_max 0.993
_diffrn_measurement_device_type KappaCCD
_diffrn_measurement_method 'phi- + omega-scan'
_diffrn_radiation_monochromator graphite
_diffrn_radiation_source 'fine-focus sealed tube'
_diffrn_radiation_type MoK\a
_diffrn_radiation_wavelength 0.71073
_diffrn_reflns_av_R_equivalents 0.0300
_diffrn_reflns_av_sigmaI/netI 0.0236
_diffrn_reflns_limit_h_max 27
_diffrn_reflns_limit_h_min -27
_diffrn_reflns_limit_k_max 7
_diffrn_reflns_limit_k_min -7
_diffrn_reflns_limit_l_max 7
_diffrn_reflns_limit_l_min -7
_diffrn_reflns_number 5085
_diffrn_reflns_theta_full 27.48
_diffrn_reflns_theta_max 27.48
_diffrn_reflns_theta_min 3.82
_exptl_absorpt_coefficient_mu 0.113
_exptl_absorpt_correction_type none
_exptl_crystal_colour colourless
_exptl_crystal_density_diffrn 1.396
_exptl_crystal_density_method 'not measured'
_exptl_crystal_description prism
_exptl_crystal_F_000 352
_exptl_crystal_size_max 0.06
_exptl_crystal_size_mid 0.05
_exptl_crystal_size_min 0.05
_refine_diff_density_max 0.270
_refine_diff_density_min -0.193
_refine_diff_density_rms 0.041
_refine_ls_extinction_method none
_refine_ls_goodness_of_fit_ref 1.070
_refine_ls_hydrogen_treatment refall
_refine_ls_matrix_type full
_refine_ls_number_parameters 93
_refine_ls_number_reflns 986
_refine_ls_number_restraints 0
_refine_ls_restrained_S_all 1.070
_refine_ls_R_factor_all 0.0442
_refine_ls_R_factor_gt 0.0341
_refine_ls_shift/su_max 0.004
_refine_ls_shift/su_mean 0.000
_refine_ls_structure_factor_coef Fsqd
_refine_ls_weighting_details 'calc w=1/[\s^2^(Fo^2^)+(0.0524P)^2^+0.1433P] where P=(Fo^2^+2Fc^2^)/3'
_refine_ls_weighting_scheme calc
_refine_ls_wR_factor_gt 0.0882
_refine_ls_wR_factor_ref 0.0948
_reflns_number_gt 817
_reflns_number_total 986
_reflns_threshold_expression >2sigma(I)
_cod_data_source_file ol402221b_si_001.cif
_cod_data_source_block FO3508
_cod_original_sg_symbol_Hall '-P 2ac 2n '
_cod_original_sg_symbol_H-M ' P n m a '
_cod_database_code 1556232

loop_
_symmetry_equiv_pos_as_xyz
'x, y, z'
'-x+1/2, -y, z+1/2'
'-x, y+1/2, -z'
'x+1/2, -y+1/2, -z+1/2'
'-x, -y, -z'
'x-1/2, y, -z-1/2'
'x, -y-1/2, z'
'-x-1/2, y-1/2, z-1/2'

loop_
_atom_site_label
_atom_site_type_symbol
_atom_site_fract_x
_atom_site_fract_y
_atom_site_fract_z
_atom_site_U_iso_or_equiv
_atom_site_adp_type
_atom_site_occupancy
_atom_site_symmetry_multiplicity
_atom_site_calc_flag
_atom_site_refinement_flags
O1 O 0.77259(5) 0.2500 0.36623(18) 0.0276(3) Uani 1 2 d S
O2 O 0.87551(6) 0.2500 0.44549(19) 0.0331(3) Uani 1 2 d S
O3 O 0.57464(5) 0.2500 0.0581(2) 0.0346(3) Uani 1 2 d S
O4 O 0.65175(5) 0.2500 -0.19087(19) 0.0319(3) Uani 1 2 d S
C1 C 0.83536(7) 0.2500 0.3096(2) 0.0247(4) Uani 1 2 d S
C2 C 0.83978(7) 0.2500 0.0721(3) 0.0268(4) Uani 1 2 d S
C3 C 0.78119(7) 0.2500 -0.0068(3) 0.0254(4) Uani 1 2 d S
C4 C 0.73812(7) 0.2500 0.1747(3) 0.0251(3) Uani 1 2 d S
C5 C 0.67565(8) 0.2500 0.1893(3) 0.0284(4) Uani 1 2 d S
C6 C 0.63505(7) 0.2500 -0.0038(3) 0.0270(4) Uani 1 2 d S
C7 C 0.52995(9) 0.2500 -0.1180(4) 0.0433(5) Uani 1 2 d S
C8 C 0.90184(9) 0.2500 -0.0383(3) 0.0411(5) Uani 1 2 d S
H3 H 0.7679(8) 0.2500 -0.154(3) 0.025(4) Uiso 1 2 d S
H5 H 0.6560(9) 0.2500 0.325(3) 0.033(5) Uiso 1 2 d S
H7A H 0.5361(7) 0.118(3) -0.207(3) 0.059(5) Uiso 1 1 d .
H7B H 0.4900(11) 0.2500 -0.051(4) 0.044(6) Uiso 1 2 d S
H8A H 0.8979(13) 0.2500 -0.188(5) 0.074(8) Uiso 1 2 d S
H8B H 0.9244(11) 0.125(4) 0.001(4) 0.117(9) Uiso 1 1 d .

loop_
_atom_site_aniso_label
_atom_site_aniso_U_11
_atom_site_aniso_U_22
_atom_site_aniso_U_33
_atom_site_aniso_U_23
_atom_site_aniso_U_13
_atom_site_aniso_U_12
O1 0.0293(6) 0.0316(6) 0.0219(6) 0.000 -0.0027(4) 0.000
O2 0.0357(7) 0.0355(6) 0.0282(6) 0.000 -0.0104(5) 0.000
O3 0.0236(6) 0.0381(6) 0.0422(7) 0.000 -0.0001(5) 0.000
O4 0.0295(6) 0.0338(6) 0.0325(7) 0.000 -0.0027(5) 0.000
C1 0.0291(8) 0.0216(7) 0.0234(8) 0.000 -0.0036(6) 0.000
C2 0.0299(8) 0.0283(7) 0.0224(8) 0.000 -0.0025(6) 0.000
C3 0.0293(8) 0.0254(8) 0.0215(8) 0.000 -0.0032(6) 0.000
C4 0.0306(8) 0.0198(7) 0.0251(8) 0.000 -0.0036(6) 0.000
C5 0.0289(8) 0.0253(7) 0.0309(9) 0.000 0.0016(6) 0.000
C6 0.0243(7) 0.0192(7) 0.0375(10) 0.000 0.0001(6) 0.000
C7 0.0258(9) 0.0516(12) 0.0524(12) 0.000 -0.0062(8) 0.000
C8 0.0285(9) 0.0669(14) 0.0277(10) 0.000 -0.0007(7) 0.000

loop_
_atom_type_symbol
_atom_type_description
_atom_type_scat_dispersion_real
_atom_type_scat_dispersion_imag
_atom_type_scat_source
C C 0.0033 0.0016 'International Tables Vol C Tables 4.2.6.8 and 6.1.1.4'
H H 0.0000 0.0000 'International Tables Vol C Tables 4.2.6.8 and 6.1.1.4'
O O 0.0106 0.0060 'International Tables Vol C Tables 4.2.6.8 and 6.1.1.4'

loop_
_geom_angle_atom_site_label_1
_geom_angle_atom_site_label_2
_geom_angle_atom_site_label_3
_geom_angle
C1 O1 C4 107.37(12)
C6 O3 C7 114.89(15)
O2 C1 O1 121.09(14)
O2 C1 C2 130.63(15)
O1 C1 C2 108.28(13)
C3 C2 C1 107.54(14)
C3 C2 C8 131.62(17)
C1 C2 C8 120.85(15)
C2 C3 C4 108.23(14)
C2 C3 H3 128.6(11)
C4 C3 H3 123.2(11)
C5 C4 O1 118.08(14)
C5 C4 C3 133.33(15)
O1 C4 C3 108.58(13)
C4 C5 C6 122.22(15)
C4 C5 H5 120.6(11)
C6 C5 H5 117.2(12)
O4 C6 O3 123.66(15)
O4 C6 C5 126.71(15)
O3 C6 C5 109.64(14)
O3 C7 H7A 109.3(9)
O3 C7 H7B 105.6(14)
H7A C7 H7B 111.3(11)
C2 C8 H8A 112.0(17)
C2 C8 H8B 110.0(14)
H8A C8 H8B 107.6(16)

loop_
_geom_bond_atom_site_label_1
_geom_bond_atom_site_label_2
_geom_bond_distance
O1 C1 1.3851(18)
O1 C4 1.3908(19)
O2 C1 1.1984(19)
O3 C6 1.345(2)
O3 C7 1.445(2)
O4 C6 1.206(2)
C1 C2 1.465(2)
C2 C3 1.342(2)
C2 C8 1.490(2)
C3 C4 1.447(2)
C3 H3 0.95(2)
C4 C5 1.337(2)
C5 C6 1.472(2)
C5 H5 0.93(2)
C7 H7A 0.984(18)
C7 H7B 0.95(2)
C8 H8A 0.93(3)
C8 H8B 0.93(3)
